data_2222452
loop_
_publ_author_name
'Bai, Su-Zhen'
'Lou, Xin-Hua'
'Li, Hong-Mei'
'Shi, Hui'

_publ_section_title
;Chlorido[(<i>E</i>)-2-hydroxy-6-(isonicotinoylhydrazonomethyl)phenyl]mercury(II)
 monohydrate
;
_journal_coeditor_code SI2184
_journal_issue 7
_journal_name_full 'Acta Crystallographica Section E'
_journal_page_first m842
_journal_page_last m843
_journal_paper_doi 10.1107/S1600536809023824
_journal_volume 65
_journal_year 2009
_chemical_formula_iupac '[Hg (C13 H10 N3 O2) Cl], H2 O'
_chemical_formula_moiety 'C13 H10 Cl Hg N3 O2, H2 O'
_chemical_formula_sum 'C13 H12 Cl Hg N3 O3'
_chemical_formula_weight 494.30
_chemical_name_systematic
;Chlorido[(<i>E</i>)-2-hydroxy-6-(isonicotinoylhydrazonomethyl)phenyl]mercury(II)
monohydrate
;
_space_group_IT_number 14
_symmetry_cell_setting monoclinic
_symmetry_space_group_name_Hall '-P 2yn'
_symmetry_space_group_name_H-M 'P 1 21/n 1'
_atom_sites_solution_hydrogens geom
_atom_sites_solution_primary direct
_atom_sites_solution_secondary difmap
_audit_creation_method SHELXL-97
_cell_angle_alpha 90.00
_cell_angle_beta 104.6850(10)
_cell_angle_gamma 90.00
_cell_formula_units_Z 8
_cell_length_a 14.5932(16)
_cell_length_b 14.0111(15)
_cell_length_c 15.3711(17)
_cell_measurement_reflns_used 5064
_cell_measurement_temperature 296(2)
_cell_measurement_theta_max 28.32
_cell_measurement_theta_min 2.66
_cell_volume 3040.2(6)
_computing_cell_refinement 'SAINT (Bruker, 2004)'
_computing_data_collection 'SMART (Bruker, 2004)'
_computing_data_reduction 'SAINT (Bruker, 2004)'
_computing_molecular_graphics 'SHELXTL (Sheldrick, 2008)'
_computing_publication_material 'SHELXTL (Sheldrick, 2008) and PLATON (Spek, 2009)'
_computing_structure_refinement 'SHELXL97 (Sheldrick, 2008)'
_computing_structure_solution 'SHELXS97 (Sheldrick, 2008)'
_diffrn_ambient_temperature 296(2)
_diffrn_measured_fraction_theta_full 0.999
_diffrn_measured_fraction_theta_max 0.999
_diffrn_measurement_device_type 'Bruker SMART APEX CCD area-detector'
_diffrn_measurement_method '\f and \w'
_diffrn_radiation_monochromator graphite
_diffrn_radiation_source 'fine-focus sealed tube'
_diffrn_radiation_type MoK\a
_diffrn_radiation_wavelength 0.71073
_diffrn_reflns_av_R_equivalents 0.0295
_diffrn_reflns_av_sigmaI/netI 0.0229
_diffrn_reflns_limit_h_max 17
_diffrn_reflns_limit_h_min -17
_diffrn_reflns_limit_k_max 16
_diffrn_reflns_limit_k_min -16
_diffrn_reflns_limit_l_max 18
_diffrn_reflns_limit_l_min -16
_diffrn_reflns_number 22798
_diffrn_reflns_theta_full 25.50
_diffrn_reflns_theta_max 25.50
_diffrn_reflns_theta_min 2.23
_exptl_absorpt_coefficient_mu 10.313
_exptl_absorpt_correction_T_max 0.1793
_exptl_absorpt_correction_T_min 0.1133
_exptl_absorpt_correction_type multi-scan
_exptl_absorpt_process_details '(SADABS; Sheldrick, 1996)'
_exptl_crystal_colour colorless
_exptl_crystal_density_diffrn 2.160
_exptl_crystal_density_method 'not measured'
_exptl_crystal_description block
_exptl_crystal_F_000 1856
_exptl_crystal_size_max 0.37
_exptl_crystal_size_mid 0.28
_exptl_crystal_size_min 0.25
_refine_diff_density_max 0.523
_refine_diff_density_min -0.829
_refine_ls_extinction_method none
_refine_ls_goodness_of_fit_ref 1.053
_refine_ls_hydrogen_treatment constr
_refine_ls_matrix_type full
_refine_ls_number_parameters 381
_refine_ls_number_reflns 5658
_refine_ls_number_restraints 0
_refine_ls_restrained_S_all 1.053
_refine_ls_R_factor_all 0.0291
_refine_ls_R_factor_gt 0.0206
_refine_ls_shift/su_max 0.002
_refine_ls_shift/su_mean 0.000
_refine_ls_structure_factor_coef Fsqd
_refine_ls_weighting_details 'w=1/[\s^2^(Fo^2^)+(0.0197P)^2^+1.3364P] where P=(Fo^2^+2Fc^2^)/3'
_refine_ls_weighting_scheme calc
_refine_ls_wR_factor_gt 0.0425
_refine_ls_wR_factor_ref 0.0455
_reflns_number_gt 4683
_reflns_number_total 5658
_reflns_threshold_expression I>2\s(I)
_cod_data_source_file si2184.cif
_cod_data_source_block I
_cod_depositor_comments
;
The following automatic conversions were performed:
'_symmetry_cell_setting' value 'Monoclinic' changed to 'monoclinic'
according to '/home/saulius/struct/CIF-dictionaries/cif_core.dic'
dictionary named 'cif_core.dic' version 2.4.1 from 2010-06-29.

Automatic conversion script
Id: cif_fix_enum 1527 2010-12-29 10:47:43Z saulius 

The following automatic conversions were performed:

'_symmetry_cell_setting' value 'Monoclinic' changed to 'monoclinic'
according to /home/saulius/struct/CIF-dictionaries/cif_core.dic
dictionary named 'cif_core.dic' version 2.4.1 from 2010-06-29.

Automatic conversion script
Id: cif_fix_values 1715 2011-07-08 13:25:40Z adriana 
;
_cod_original_sg_symbol_H-M 'P 21/n'
_cod_database_code 2222452
_cod_database_fobs_code 2222452

loop_
_symmetry_equiv_pos_as_xyz
'x, y, z'
'-x+1/2, y+1/2, -z+1/2'
'-x, -y, -z'
'x-1/2, -y-1/2, z-1/2'

loop_
_atom_site_type_symbol
_atom_site_label
_atom_site_fract_x
_atom_site_fract_y
_atom_site_fract_z
_atom_site_U_iso_or_equiv
_atom_site_adp_type
_atom_site_calc_flag
_atom_site_refinement_flags
_atom_site_occupancy
_atom_site_disorder_assembly
_atom_site_disorder_group
Hg Hg1 0.909422(9) 0.795528(10) 0.140566(10) 0.03271(5) Uani d . 1 . .
Hg Hg2 0.088755(10) 0.667392(10) 0.363229(10) 0.03354(5) Uani d . 1 . .
Cl Cl1 1.06292(6) 0.74039(8) 0.15848(7) 0.0482(3) Uani d . 1 . .
Cl Cl2 -0.06489(7) 0.72341(8) 0.34424(7) 0.0485(3) Uani d . 1 . .
O O1 0.85291(17) 1.00819(18) 0.13735(19) 0.0444(7) Uani d . 1 . .
H H1 0.8409 1.0641 0.1231 0.067 Uiso calc R 1 . .
O O2 0.91602(18) 0.54581(19) 0.0795(2) 0.0539(8) Uani d . 1 . .
O O3 0.14451(18) 0.45504(17) 0.3573(2) 0.0473(7) Uani d . 1 . .
H H3 0.1565 0.3987 0.3693 0.071 Uiso calc R 1 . .
O O4 0.08053(18) 0.91980(18) 0.4187(2) 0.0494(7) Uani d . 1 . .
N N1 0.7764(2) 0.6537(2) 0.1123(2) 0.0339(7) Uani d . 1 . .
N N2 0.7733(2) 0.55515(19) 0.11402(19) 0.0338(7) Uani d . 1 . .
H H2D 0.7253 0.5255 0.1239 0.041 Uiso calc R 1 . .
N N3 0.8374(2) 0.2013(2) 0.1131(2) 0.0397(8) Uani d . 1 . .
N N4 0.2225(2) 0.8089(2) 0.3911(2) 0.0362(7) Uani d . 1 . .
N N5 0.2266(2) 0.9077(2) 0.39086(19) 0.0352(7) Uani d . 1 . .
H H5D 0.2760 0.9368 0.3836 0.042 Uiso calc R 1 . .
N N6 0.1645(2) 1.2624(2) 0.3851(2) 0.0397(8) Uani d . 1 . .
C C1 0.7779(2) 0.8579(2) 0.1197(2) 0.0279(8) Uani d . 1 . .
C C2 0.7707(3) 0.9568(3) 0.1195(2) 0.0349(8) Uani d . 1 . .
C C3 0.6823(3) 1.0005(3) 0.1066(3) 0.0431(10) Uani d . 1 . .
H H3A 0.6779 1.0667 0.1076 0.052 Uiso calc R 1 . .
C C4 0.6011(3) 0.9454(3) 0.0924(3) 0.0495(11) Uani d . 1 . .
H H4 0.5422 0.9746 0.0830 0.059 Uiso calc R 1 . .
C C5 0.6075(3) 0.8465(3) 0.0920(3) 0.0411(9) Uani d . 1 . .
H H5 0.5528 0.8097 0.0830 0.049 Uiso calc R 1 . .
C C6 0.6953(2) 0.8023(2) 0.1051(2) 0.0313(8) Uani d . 1 . .
C C7 0.6986(3) 0.6972(2) 0.1046(2) 0.0331(8) Uani d . 1 . .
H H7 0.6430 0.6625 0.0986 0.040 Uiso calc R 1 . .
C C8 0.8484(3) 0.5069(2) 0.0996(2) 0.0351(9) Uani d . 1 . .
C C9 0.8433(2) 0.4003(2) 0.1063(2) 0.0302(8) Uani d . 1 . .
C C10 0.8804(2) 0.3447(2) 0.0486(3) 0.0361(9) Uani d . 1 . .
H H10 0.9089 0.3731 0.0075 0.043 Uiso calc R 1 . .
C C11 0.8744(2) 0.2467(3) 0.0532(3) 0.0379(9) Uani d . 1 . .
H H11 0.8973 0.2102 0.0127 0.046 Uiso calc R 1 . .
C C12 0.8025(3) 0.2558(3) 0.1688(3) 0.0416(9) Uani d . 1 . .
H H12 0.7760 0.2254 0.2104 0.050 Uiso calc R 1 . .
C C13 0.8035(3) 0.3542(3) 0.1680(3) 0.0393(9) Uani d . 1 . .
H H13 0.7782 0.3890 0.2079 0.047 Uiso calc R 1 . .
C C14 0.2197(2) 0.6052(2) 0.3792(2) 0.0291(8) Uani d . 1 . .
C C15 0.3026(3) 0.6602(2) 0.3951(2) 0.0324(8) Uani d . 1 . .
C C16 0.3903(3) 0.6153(3) 0.4047(3) 0.0446(10) Uani d . 1 . .
H H16 0.4453 0.6518 0.4149 0.054 Uiso calc R 1 . .
C C17 0.3955(3) 0.5171(3) 0.3992(3) 0.0510(11) Uani d . 1 . .
H H17 0.4540 0.4876 0.4057 0.061 Uiso calc R 1 . .
C C18 0.3143(3) 0.4625(3) 0.3840(3) 0.0447(10) Uani d . 1 . .
H H18 0.3180 0.3965 0.3798 0.054 Uiso calc R 1 . .
C C19 0.2271(3) 0.5063(3) 0.3751(2) 0.0350(9) Uani d . 1 . .
C C20 0.3007(3) 0.7648(3) 0.3986(2) 0.0361(9) Uani d . 1 . .
H H20 0.3568 0.7992 0.4063 0.043 Uiso calc R 1 . .
C C21 0.1510(2) 0.9574(3) 0.4023(2) 0.0352(8) Uani d . 1 . .
C C22 0.1583(2) 1.0639(2) 0.3948(2) 0.0305(8) Uani d . 1 . .
C C23 0.1992(3) 1.1083(3) 0.3340(2) 0.0381(9) Uani d . 1 . .
H H23 0.2259 1.0727 0.2955 0.046 Uiso calc R 1 . .
C C24 0.1997(3) 1.2072(2) 0.3315(3) 0.0392(9) Uani d . 1 . .
H H24 0.2265 1.2367 0.2896 0.047 Uiso calc R 1 . .
C C25 0.1267(3) 1.2190(3) 0.4458(3) 0.0386(9) Uani d . 1 . .
H H25 0.1036 1.2567 0.4854 0.046 Uiso calc R 1 . .
C C26 0.1205(2) 1.1212(3) 0.4521(2) 0.0372(9) Uani d . 1 . .
H H26 0.0919 1.0936 0.4935 0.045 Uiso calc R 1 . .
O O5 0.89687(19) 0.9980(2) 0.33618(19) 0.0566(8) Uani d . 1 . .
H H1W 0.9471 0.9752 0.3683 0.085 Uiso d R 1 . .
H H2W 0.9002 1.0018 0.2829 0.085 Uiso d R 1 . .
O O6 0.10303(19) 0.4671(2) 0.1547(2) 0.0618(8) Uani d . 1 . .
H H3W 0.0890 0.4581 0.2031 0.093 Uiso d R 1 . .
H H4W 0.0571 0.4882 0.1161 0.093 Uiso d R 1 . .

loop_
_atom_site_aniso_label
_atom_site_aniso_U_11
_atom_site_aniso_U_22
_atom_site_aniso_U_33
_atom_site_aniso_U_12
_atom_site_aniso_U_13
_atom_site_aniso_U_23
Hg1 0.03055(8) 0.02692(10) 0.04319(9) 0.00303(6) 0.01399(6) 0.00319(6)
Hg2 0.03092(8) 0.02783(10) 0.04418(9) 0.00243(6) 0.01377(6) 0.00243(6)
Cl1 0.0326(5) 0.0563(7) 0.0615(7) 0.0070(4) 0.0225(5) 0.0088(5)
Cl2 0.0337(5) 0.0583(7) 0.0585(7) 0.0064(4) 0.0213(5) 0.0088(5)
O1 0.0416(15) 0.0241(15) 0.0673(19) -0.0017(11) 0.0136(14) 0.0059(13)
O2 0.0427(16) 0.0345(16) 0.092(2) -0.0030(12) 0.0304(16) 0.0051(15)
O3 0.0496(17) 0.0181(14) 0.074(2) 0.0002(12) 0.0163(14) 0.0048(14)
O4 0.0429(16) 0.0295(16) 0.081(2) -0.0021(12) 0.0254(15) 0.0056(14)
N1 0.0407(18) 0.0175(16) 0.0423(18) 0.0007(13) 0.0085(15) 0.0004(13)
N2 0.0329(16) 0.0204(17) 0.0505(19) -0.0019(12) 0.0151(14) -0.0009(13)
N3 0.045(2) 0.026(2) 0.047(2) 0.0007(13) 0.0098(16) 0.0011(14)
N4 0.0443(19) 0.0212(17) 0.0430(19) -0.0063(14) 0.0108(15) -0.0037(14)
N5 0.0349(17) 0.0217(17) 0.0505(19) -0.0045(13) 0.0135(14) -0.0018(14)
N6 0.0408(18) 0.0281(19) 0.050(2) 0.0005(14) 0.0120(16) 0.0004(15)
C1 0.0333(19) 0.0218(19) 0.0300(19) 0.0068(14) 0.0103(15) 0.0038(14)
C2 0.040(2) 0.028(2) 0.037(2) 0.0015(16) 0.0096(17) 0.0025(16)
C3 0.048(2) 0.025(2) 0.057(3) 0.0112(18) 0.014(2) 0.0000(18)
C4 0.042(2) 0.041(3) 0.063(3) 0.0197(19) 0.010(2) 0.004(2)
C5 0.032(2) 0.035(2) 0.054(3) -0.0009(16) 0.0046(18) 0.0005(18)
C6 0.036(2) 0.025(2) 0.034(2) 0.0047(15) 0.0097(16) -0.0003(15)
C7 0.037(2) 0.025(2) 0.038(2) -0.0028(15) 0.0117(17) -0.0013(16)
C8 0.036(2) 0.024(2) 0.044(2) -0.0021(16) 0.0075(17) 0.0039(16)
C9 0.0301(18) 0.021(2) 0.037(2) 0.0014(14) 0.0052(15) 0.0032(15)
C10 0.037(2) 0.029(2) 0.044(2) -0.0006(16) 0.0154(18) 0.0009(17)
C11 0.039(2) 0.030(2) 0.046(2) 0.0082(16) 0.0132(18) -0.0025(18)
C12 0.049(2) 0.037(3) 0.042(2) -0.0021(18) 0.0186(19) 0.0061(19)
C13 0.052(2) 0.024(2) 0.044(2) 0.0024(17) 0.0164(19) -0.0021(17)
C14 0.0347(19) 0.023(2) 0.0320(19) 0.0054(14) 0.0118(16) 0.0031(15)
C15 0.038(2) 0.026(2) 0.033(2) 0.0030(15) 0.0092(17) 0.0014(15)
C16 0.034(2) 0.040(3) 0.057(3) 0.0023(17) 0.0062(19) -0.0017(19)
C17 0.038(2) 0.041(3) 0.070(3) 0.0165(18) 0.006(2) 0.005(2)
C18 0.048(2) 0.026(2) 0.058(3) 0.0120(18) 0.009(2) 0.0042(18)
C19 0.041(2) 0.023(2) 0.040(2) -0.0009(16) 0.0077(17) 0.0044(16)
C20 0.034(2) 0.028(2) 0.046(2) -0.0025(16) 0.0108(17) -0.0024(17)
C21 0.031(2) 0.032(2) 0.041(2) -0.0013(16) 0.0066(17) -0.0004(17)
C22 0.0282(18) 0.023(2) 0.039(2) 0.0017(14) 0.0065(16) 0.0007(16)
C23 0.047(2) 0.034(2) 0.037(2) 0.0030(17) 0.0175(18) -0.0026(17)
C24 0.050(2) 0.026(2) 0.046(2) -0.0040(16) 0.0194(19) 0.0040(17)
C25 0.040(2) 0.030(2) 0.048(2) 0.0069(16) 0.0135(19) -0.0033(17)
C26 0.034(2) 0.040(2) 0.041(2) 0.0041(16) 0.0151(17) 0.0042(17)
O5 0.0477(17) 0.068(2) 0.0577(19) 0.0121(15) 0.0196(15) 0.0016(15)
O6 0.0449(17) 0.072(2) 0.071(2) 0.0108(15) 0.0201(16) -0.0060(17)

loop_
_atom_type_symbol
_atom_type_description
_atom_type_scat_dispersion_real
_atom_type_scat_dispersion_imag
_atom_type_scat_source
C C 0.0033 0.0016 'International Tables Vol C Tables 4.2.6.8 and 6.1.1.4'
H H 0.0000 0.0000 'International Tables Vol C Tables 4.2.6.8 and 6.1.1.4'
N N 0.0061 0.0033 'International Tables Vol C Tables 4.2.6.8 and 6.1.1.4'
O O 0.0106 0.0060 'International Tables Vol C Tables 4.2.6.8 and 6.1.1.4'
Cl Cl 0.1484 0.1585 'International Tables Vol C Tables 4.2.6.8 and 6.1.1.4'
Hg Hg -2.3894 9.2266 'International Tables Vol C Tables 4.2.6.8 and 6.1.1.4'

loop_
_geom_angle_atom_site_label_1
_geom_angle_atom_site_label_2
_geom_angle_atom_site_label_3
_geom_angle_site_symmetry_1
_geom_angle_site_symmetry_3
_geom_angle
_geom_angle_publ_flag
C1 Hg1 Cl1 . . 173.85(10) ?
C14 Hg2 Cl2 . . 174.67(10) ?
C2 O1 H1 . . 109.5 ?
C19 O3 H3 . . 109.5 ?
C7 N1 N2 . . 116.7(3) ?
C8 N2 N1 . . 117.6(3) ?
C8 N2 H2D . . 121.2 ?
N1 N2 H2D . . 121.2 ?
C12 N3 C11 . . 117.0(3) ?
C20 N4 N5 . . 116.5(3) ?
C21 N5 N4 . . 118.5(3) ?
C21 N5 H5D . . 120.7 ?
N4 N5 H5D . . 120.7 ?
C24 N6 C25 . . 117.4(3) ?
C2 C1 C6 . . 119.5(3) ?
C2 C1 Hg1 . . 119.4(3) ?
C6 C1 Hg1 . . 121.1(2) ?
O1 C2 C1 . . 117.6(3) ?
O1 C2 C3 . . 122.0(3) ?
C1 C2 C3 . . 120.3(3) ?
C4 C3 C2 . . 120.0(4) ?
C4 C3 H3A . . 120.0 ?
C2 C3 H3A . . 120.0 ?
C3 C4 C5 . . 120.2(3) ?
C3 C4 H4 . . 119.9 ?
C5 C4 H4 . . 119.9 ?
C4 C5 C6 . . 120.2(3) ?
C4 C5 H5 . . 119.9 ?
C6 C5 H5 . . 119.9 ?
C5 C6 C1 . . 119.8(3) ?
C5 C6 C7 . . 118.3(3) ?
C1 C6 C7 . . 121.9(3) ?
N1 C7 C6 . . 120.6(3) ?
N1 C7 H7 . . 119.7 ?
C6 C7 H7 . . 119.7 ?
O2 C8 N2 . . 123.6(3) ?
O2 C8 C9 . . 121.0(3) ?
N2 C8 C9 . . 115.4(3) ?
C13 C9 C10 . . 118.2(3) ?
C13 C9 C8 . . 123.1(3) ?
C10 C9 C8 . . 118.7(3) ?
C11 C10 C9 . . 119.1(3) ?
C11 C10 H10 . . 120.5 ?
C9 C10 H10 . . 120.5 ?
N3 C11 C10 . . 123.3(3) ?
N3 C11 H11 . . 118.4 ?
C10 C11 H11 . . 118.4 ?
N3 C12 C13 . . 123.8(3) ?
N3 C12 H12 . . 118.1 ?
C13 C12 H12 . . 118.1 ?
C12 C13 C9 . . 118.5(3) ?
C12 C13 H13 . . 120.7 ?
C9 C13 H13 . . 120.7 ?
C19 C14 C15 . . 118.8(3) ?
C19 C14 Hg2 . . 119.7(3) ?
C15 C14 Hg2 . . 121.4(2) ?
C16 C15 C14 . . 119.8(3) ?
C16 C15 C20 . . 118.0(3) ?
C14 C15 C20 . . 122.2(3) ?
C17 C16 C15 . . 120.2(4) ?
C17 C16 H16 . . 119.9 ?
C15 C16 H16 . . 119.9 ?
C18 C17 C16 . . 120.2(4) ?
C18 C17 H17 . . 119.9 ?
C16 C17 H17 . . 119.9 ?
C17 C18 C19 . . 119.9(4) ?
C17 C18 H18 . . 120.0 ?
C19 C18 H18 . . 120.0 ?
O3 C19 C18 . . 121.7(3) ?
O3 C19 C14 . . 117.2(3) ?
C18 C19 C14 . . 121.0(3) ?
N4 C20 C15 . . 120.3(3) ?
N4 C20 H20 . . 119.9 ?
C15 C20 H20 . . 119.9 ?
O4 C21 N5 . . 123.6(3) ?
O4 C21 C22 . . 121.2(3) ?
N5 C21 C22 . . 115.2(3) ?
C23 C22 C26 . . 118.4(3) ?
C23 C22 C21 . . 123.4(3) ?
C26 C22 C21 . . 118.3(3) ?
C22 C23 C24 . . 118.3(3) ?
C22 C23 H23 . . 120.8 ?
C24 C23 H23 . . 120.8 ?
N6 C24 C23 . . 124.1(3) ?
N6 C24 H24 . . 117.9 ?
C23 C24 H24 . . 117.9 ?
N6 C25 C26 . . 122.9(3) ?
N6 C25 H25 . . 118.6 ?
C26 C25 H25 . . 118.6 ?
C25 C26 C22 . . 118.8(3) ?
C25 C26 H26 . . 120.6 ?
C22 C26 H26 . . 120.6 ?
H1W O5 H2W . . 110.1 ?
H3W O6 H4W . . 111.0 ?

loop_
_geom_bond_atom_site_label_1
_geom_bond_atom_site_label_2
_geom_bond_site_symmetry_2
_geom_bond_distance
_geom_bond_publ_flag
Hg1 C1 . 2.059(3) ?
Hg1 Cl1 . 2.3189(9) ?
Hg2 C14 . 2.058(3) ?
Hg2 Cl2 . 2.3231(10) ?
O1 C2 . 1.366(4) ?
O1 H1 . 0.8200 ?
O2 C8 . 1.233(4) ?
O3 C19 . 1.369(4) ?
O3 H3 . 0.8200 ?
O4 C21 . 1.237(4) ?
N1 C7 . 1.268(4) ?
N1 N2 . 1.382(4) ?
N2 C8 . 1.354(4) ?
N2 H2D . 0.8600 ?
N3 C12 . 1.340(5) ?
N3 C11 . 1.341(5) ?
N4 C20 . 1.277(4) ?
N4 N5 . 1.386(4) ?
N5 C21 . 1.353(4) ?
N5 H5D . 0.8600 ?
N6 C24 . 1.323(4) ?
N6 C25 . 1.345(4) ?
C1 C2 . 1.388(5) ?
C1 C6 . 1.405(5) ?
C2 C3 . 1.397(5) ?
C3 C4 . 1.384(5) ?
C3 H3A . 0.9300 ?
C4 C5 . 1.389(5) ?
C4 H4 . 0.9300 ?
C5 C6 . 1.392(5) ?
C5 H5 . 0.9300 ?
C6 C7 . 1.473(5) ?
C7 H7 . 0.9300 ?
C8 C9 . 1.501(5) ?
C9 C13 . 1.390(5) ?
C9 C10 . 1.389(5) ?
C10 C11 . 1.379(5) ?
C10 H10 . 0.9300 ?
C11 H11 . 0.9300 ?
C12 C13 . 1.379(5) ?
C12 H12 . 0.9300 ?
C13 H13 . 0.9300 ?
C14 C19 . 1.391(5) ?
C14 C15 . 1.402(5) ?
C15 C16 . 1.400(5) ?
C15 C20 . 1.468(5) ?
C16 C17 . 1.383(5) ?
C16 H16 . 0.9300 ?
C17 C18 . 1.379(5) ?
C17 H17 . 0.9300 ?
C18 C19 . 1.389(5) ?
C18 H18 . 0.9300 ?
C20 H20 . 0.9300 ?
C21 C22 . 1.502(5) ?
C22 C23 . 1.379(5) ?
C22 C26 . 1.402(5) ?
C23 C24 . 1.387(5) ?
C23 H23 . 0.9300 ?
C24 H24 . 0.9300 ?
C25 C26 . 1.378(5) ?
C25 H25 . 0.9300 ?
C26 H26 . 0.9300 ?
O5 H1W . 0.8363 ?
O5 H2W . 0.8344 ?
O6 H3W . 0.8298 ?
O6 H4W . 0.8293 ?

loop_
_geom_hbond_atom_site_label_D
_geom_hbond_atom_site_label_H
_geom_hbond_atom_site_label_A
_geom_hbond_site_symmetry_A
_geom_hbond_distance_DH
_geom_hbond_distance_HA
_geom_hbond_distance_DA
_geom_hbond_angle_DHA
O6 H4W O2 1_455 0.83 2.15 2.898(4) 150.3
O6 H3W O3 . 0.83 2.30 3.023(4) 145.5
O5 H2W O1 . 0.83 2.17 2.963(4) 158.8
O5 H1W O4 1_655 0.84 2.06 2.876(4) 166.2
N5 H5D O6 2 0.86 2.04 2.872(4) 161.9
N2 H2D O5 2_645 0.86 2.06 2.890(4) 161.1
O3 H3 N6 1_545 0.82 1.92 2.737(4) 170.7
O1 H1 N3 1_565 0.82 1.93 2.733(4) 166.6

loop_
_geom_torsion_atom_site_label_1
_geom_torsion_atom_site_label_2
_geom_torsion_atom_site_label_3
_geom_torsion_atom_site_label_4
_geom_torsion_site_symmetry_1
_geom_torsion_site_symmetry_2
_geom_torsion_site_symmetry_3
_geom_torsion_site_symmetry_4
_geom_torsion
_geom_torsion_publ_flag
C7 N1 N2 C8 . . . . 163.9(3) ?
C20 N4 N5 C21 . . . . -166.2(3) ?
Cl1 Hg1 C1 C2 . . . . -23.9(11) ?
Cl1 Hg1 C1 C6 . . . . 155.6(7) ?
C6 C1 C2 O1 . . . . 177.6(3) ?
Hg1 C1 C2 O1 . . . . -2.8(4) ?
C6 C1 C2 C3 . . . . 1.2(5) ?
Hg1 C1 C2 C3 . . . . -179.2(3) ?
O1 C2 C3 C4 . . . . -177.4(4) ?
C1 C2 C3 C4 . . . . -1.1(6) ?
C2 C3 C4 C5 . . . . 0.8(6) ?
C3 C4 C5 C6 . . . . -0.6(6) ?
C4 C5 C6 C1 . . . . 0.8(6) ?
C4 C5 C6 C7 . . . . 179.7(3) ?
C2 C1 C6 C5 . . . . -1.1(5) ?
Hg1 C1 C6 C5 . . . . 179.4(3) ?
C2 C1 C6 C7 . . . . -179.9(3) ?
Hg1 C1 C6 C7 . . . . 0.5(5) ?
N2 N1 C7 C6 . . . . 178.0(3) ?
C5 C6 C7 N1 . . . . 176.9(3) ?
C1 C6 C7 N1 . . . . -4.2(5) ?
N1 N2 C8 O2 . . . . -4.8(5) ?
N1 N2 C8 C9 . . . . 177.4(3) ?
O2 C8 C9 C13 . . . . 145.8(4) ?
N2 C8 C9 C13 . . . . -36.3(5) ?
O2 C8 C9 C10 . . . . -33.8(5) ?
N2 C8 C9 C10 . . . . 144.1(3) ?
C13 C9 C10 C11 . . . . 1.5(5) ?
C8 C9 C10 C11 . . . . -178.9(3) ?
C12 N3 C11 C10 . . . . 2.0(5) ?
C9 C10 C11 N3 . . . . -2.5(5) ?
C11 N3 C12 C13 . . . . -0.6(5) ?
N3 C12 C13 C9 . . . . -0.2(6) ?
C10 C9 C13 C12 . . . . -0.3(5) ?
C8 C9 C13 C12 . . . . -179.9(3) ?
Cl2 Hg2 C14 C19 . . . . 2.9(12) ?
Cl2 Hg2 C14 C15 . . . . -176.6(8) ?
C19 C14 C15 C16 . . . . 1.2(5) ?
Hg2 C14 C15 C16 . . . . -179.3(3) ?
C19 C14 C15 C20 . . . . 178.7(3) ?
Hg2 C14 C15 C20 . . . . -1.8(5) ?
C14 C15 C16 C17 . . . . -0.4(6) ?
C20 C15 C16 C17 . . . . -178.0(4) ?
C15 C16 C17 C18 . . . . 0.1(6) ?
C16 C17 C18 C19 . . . . -0.6(6) ?
C17 C18 C19 O3 . . . . 178.0(4) ?
C17 C18 C19 C14 . . . . 1.4(6) ?
C15 C14 C19 O3 . . . . -178.5(3) ?
Hg2 C14 C19 O3 . . . . 2.1(4) ?
C15 C14 C19 C18 . . . . -1.7(5) ?
Hg2 C14 C19 C18 . . . . 178.8(3) ?
N5 N4 C20 C15 . . . . -177.1(3) ?
C16 C15 C20 N4 . . . . -179.3(4) ?
C14 C15 C20 N4 . . . . 3.2(5) ?
N4 N5 C21 O4 . . . . 4.8(5) ?
N4 N5 C21 C22 . . . . -175.9(3) ?
O4 C21 C22 C23 . . . . -143.1(4) ?
N5 C21 C22 C23 . . . . 37.6(5) ?
O4 C21 C22 C26 . . . . 36.2(5) ?
N5 C21 C22 C26 . . . . -143.1(3) ?
C26 C22 C23 C24 . . . . -1.0(5) ?
C21 C22 C23 C24 . . . . 178.3(3) ?
C25 N6 C24 C23 . . . . 0.5(6) ?
C22 C23 C24 N6 . . . . 1.1(6) ?
C24 N6 C25 C26 . . . . -2.2(5) ?
N6 C25 C26 C22 . . . . 2.3(5) ?
C23 C22 C26 C25 . . . . -0.6(5) ?
C21 C22 C26 C25 . . . . -179.9(3) ?
